data_4020260
loop_
_publ_author_name
'Manuela Tosin'
'Colin O'Brien'
'Geraldine M. Fitzpatrick'
'Helge M\"uller-Bunz'
'W. Kenneth Glass'
'Paul V. Murphy'

_journal_name_full 'Journal of Organic Chemistry'
_journal_page_first 4096
_journal_page_last 4106
_journal_paper_doi 10.1021/jo0501994
_journal_volume 70
_journal_year 2005
_chemical_absolute_configuration syn
_chemical_formula_sum 'C18 H20 N4 O8'
_chemical_formula_weight 420.38
_space_group_IT_number 19
_symmetry_cell_setting orthorhombic
_symmetry_space_group_name_Hall 'P 2ac 2ab'
_symmetry_space_group_name_H-M 'P 21 21 21'
_cell_angle_alpha 90.00
_cell_angle_beta 90.00
_cell_angle_gamma 90.00
_cell_formula_units_Z 4
_cell_length_a 8.1212(7)
_cell_length_b 14.9889(12)
_cell_length_c 15.8159(13)
_cell_measurement_temperature 113(2)
_cell_volume 1925.2(3)
_diffrn_ambient_temperature 113(2)
_exptl_crystal_density_diffrn 1.450
_cod_depositor_comments
;
The following automatic conversions were performed:
'_symmetry_cell_setting' value 'Orthorhombic' changed to 'orthorhombic'
according to '/home/saulius/struct/CIF-dictionaries/cif_core.dic'
dictionary named 'cif_core.dic' version 2.4.1 from 2010-06-29.

Automatic conversion script
Id: cif_fix_enum 1527 2010-12-29 10:47:43Z saulius 
;
_cod_database_code 4020260

loop_
_symmetry_equiv_pos_as_xyz
'x, y, z'
'-x+1/2, -y, z+1/2'
'-x, y+1/2, -z+1/2'
'x+1/2, -y+1/2, -z'

loop_
_atom_site_label
_atom_site_type_symbol
_atom_site_fract_x
_atom_site_fract_y
_atom_site_fract_z
_atom_site_U_iso_or_equiv
_atom_site_adp_type
_atom_site_occupancy
_atom_site_symmetry_multiplicity
_atom_site_calc_flag
_atom_site_refinement_flags
_atom_site_disorder_assembly
_atom_site_disorder_group
O1 O 0.23628(11) 0.57186(6) 0.00777(5) 0.01829(19) Uani 1 1 d . . .
C1 C 0.21566(16) 0.47874(8) 0.01910(8) 0.0182(3) Uani 1 1 d . . .
H1 H 0.1004(19) 0.4620(9) 0.0307(9) 0.010(3) Uiso 1 1 d . . .
N1 N 0.25598(14) 0.43474(7) -0.06077(7) 0.0207(2) Uani 1 1 d . . .
N2 N 0.39597(15) 0.45548(7) -0.08771(7) 0.0208(2) Uani 1 1 d . . .
N3 N 0.51700(16) 0.46893(9) -0.11960(8) 0.0288(3) Uani 1 1 d . . .
C2 C 0.32539(16) 0.44986(8) 0.09261(8) 0.0172(3) Uani 1 1 d . . .
H2 H 0.439(2) 0.4585(10) 0.0788(9) 0.014(3) Uiso 1 1 d . . .
O2 O 0.29958(11) 0.35686(6) 0.10968(6) 0.01946(19) Uani 1 1 d . . .
O3 O 0.53028(12) 0.32208(6) 0.03697(6) 0.0262(2) Uani 1 1 d . . .
C6 C 0.41145(16) 0.29874(9) 0.07675(8) 0.0203(3) Uani 1 1 d . . .
C7 C 0.36434(19) 0.20473(10) 0.09609(10) 0.0263(3) Uani 1 1 d . . .
H7A H 0.350(3) 0.1978(14) 0.1543(14) 0.045(5) Uiso 1 1 d . . .
H7B H 0.450(3) 0.1662(14) 0.0744(13) 0.050(6) Uiso 1 1 d . . .
H7C H 0.263(3) 0.1917(14) 0.0636(13) 0.052(6) Uiso 1 1 d . . .
C3 C 0.28038(16) 0.50145(8) 0.17245(7) 0.0171(3) Uani 1 1 d . . .
H3 H 0.178(2) 0.4808(10) 0.1971(10) 0.015(3) Uiso 1 1 d . . .
O4 O 0.40911(11) 0.48734(6) 0.23331(6) 0.01982(19) Uani 1 1 d . . .
O5 O 0.25388(12) 0.39329(6) 0.31101(6) 0.0231(2) Uani 1 1 d . . .
C8 C 0.38222(17) 0.43096(8) 0.29884(8) 0.0190(3) Uani 1 1 d . . .
C9 C 0.53423(19) 0.42413(11) 0.35152(9) 0.0243(3) Uani 1 1 d . . .
H9A H 0.612(3) 0.3975(15) 0.3237(14) 0.050(6) Uiso 1 1 d . . .
H9B H 0.508(3) 0.3923(19) 0.4013(19) 0.083(8) Uiso 1 1 d . . .
H9C H 0.565(4) 0.474(2) 0.3665(16) 0.075(8) Uiso 1 1 d . . .
C4 C 0.27401(16) 0.60212(8) 0.15690(8) 0.0173(2) Uani 1 1 d . . .
H4 H 0.382(2) 0.6247(10) 0.1534(9) 0.014(3) Uiso 1 1 d . . .
O6 O 0.19091(11) 0.64030(6) 0.22838(5) 0.01915(19) Uani 1 1 d . . .
O7 O 0.39296(13) 0.74159(7) 0.24982(7) 0.0294(2) Uani 1 1 d . . .
C10 C 0.25665(18) 0.71498(8) 0.26420(8) 0.0219(3) Uani 1 1 d . . .
C11 C 0.1343(2) 0.75796(10) 0.32217(10) 0.0288(3) Uani 1 1 d . . .
H11A H 0.068(2) 0.7952(12) 0.2868(11) 0.033(5) Uiso 1 1 d . . .
H11B H 0.061(2) 0.7168(14) 0.3466(11) 0.036(5) Uiso 1 1 d . . .
H11C H 0.192(3) 0.7918(14) 0.3620(13) 0.043(5) Uiso 1 1 d . . .
C5 C 0.17321(16) 0.62262(9) 0.07667(8) 0.0174(3) Uani 1 1 d . . .
H5 H 0.059(2) 0.6078(10) 0.0862(10) 0.019(4) Uiso 1 1 d . . .
C12 C 0.17623(16) 0.72185(8) 0.05311(8) 0.0174(3) Uani 1 1 d . . .
O8 O 0.13580(13) 0.77720(6) 0.10507(6) 0.0249(2) Uani 1 1 d . . .
N4 N 0.22241(14) 0.73877(7) -0.02807(7) 0.0191(2) Uani 1 1 d . . .
H4N H 0.244(2) 0.6927(11) -0.0595(10) 0.021(4) Uiso 1 1 d . . .
C13 C 0.23551(15) 0.82316(8) -0.06732(8) 0.0177(2) Uani 1 1 d . . .
C14 C 0.22115(16) 0.90380(9) -0.02369(8) 0.0198(3) Uani 1 1 d . . .
H14 H 0.187(2) 0.9043(10) 0.0350(10) 0.018(4) Uiso 1 1 d . . .
C15 C 0.24589(17) 0.98345(9) -0.06681(9) 0.0221(3) Uani 1 1 d . . .
H15 H 0.232(2) 1.0382(11) -0.0369(10) 0.021(4) Uiso 1 1 d . . .
C16 C 0.28055(17) 0.98435(9) -0.15294(9) 0.0236(3) Uani 1 1 d . . .
H16 H 0.306(2) 1.0438(10) -0.1836(10) 0.020(4) Uiso 1 1 d . . .
C17 C 0.29061(17) 0.90398(9) -0.19600(8) 0.0228(3) Uani 1 1 d . . .
H17 H 0.319(2) 0.9036(12) -0.2541(13) 0.034(4) Uiso 1 1 d . . .
C18 C 0.26970(17) 0.82354(9) -0.15412(8) 0.0205(3) Uani 1 1 d . . .
H18 H 0.2809(18) 0.7691(10) -0.1815(9) 0.012(3) Uiso 1 1 d . . .

loop_
_atom_site_aniso_label
_atom_site_aniso_U_11
_atom_site_aniso_U_22
_atom_site_aniso_U_33
_atom_site_aniso_U_23
_atom_site_aniso_U_13
_atom_site_aniso_U_12
O1 0.0224(5) 0.0168(4) 0.0157(4) -0.0006(3) 0.0022(4) 0.0012(4)
C1 0.0182(6) 0.0175(6) 0.0189(6) -0.0013(5) 0.0008(5) -0.0007(5)
N1 0.0217(6) 0.0219(5) 0.0185(5) -0.0025(4) 0.0005(5) 0.0001(5)
N2 0.0269(6) 0.0199(5) 0.0156(5) -0.0047(4) -0.0010(5) 0.0029(5)
N3 0.0283(7) 0.0355(7) 0.0225(6) -0.0081(5) 0.0060(5) -0.0011(5)
C2 0.0168(6) 0.0161(6) 0.0188(6) 0.0006(5) 0.0013(5) 0.0007(5)
O2 0.0202(5) 0.0172(4) 0.0209(4) 0.0013(3) 0.0026(4) 0.0001(4)
O3 0.0248(5) 0.0241(5) 0.0299(5) 0.0004(4) 0.0064(4) 0.0035(4)
C6 0.0225(6) 0.0212(6) 0.0172(6) -0.0012(5) -0.0021(5) 0.0028(5)
C7 0.0294(8) 0.0211(6) 0.0283(7) -0.0002(6) -0.0016(6) 0.0010(6)
C3 0.0157(6) 0.0206(6) 0.0150(5) 0.0019(5) -0.0001(5) -0.0007(5)
O4 0.0181(4) 0.0232(4) 0.0182(4) 0.0027(4) -0.0010(4) -0.0008(4)
O5 0.0265(5) 0.0230(4) 0.0197(4) 0.0025(4) 0.0019(4) -0.0031(4)
C8 0.0240(6) 0.0172(6) 0.0158(6) -0.0005(5) 0.0026(5) 0.0030(5)
C9 0.0241(7) 0.0296(8) 0.0192(6) 0.0013(6) 0.0002(6) 0.0044(6)
C4 0.0171(6) 0.0192(6) 0.0155(5) 0.0007(5) 0.0020(5) -0.0015(5)
O6 0.0225(4) 0.0194(4) 0.0155(4) -0.0011(3) 0.0025(4) -0.0017(4)
O7 0.0299(5) 0.0284(5) 0.0300(5) -0.0044(4) -0.0024(4) -0.0073(4)
C10 0.0309(7) 0.0180(6) 0.0168(5) 0.0013(5) -0.0039(6) -0.0003(6)
C11 0.0396(9) 0.0225(7) 0.0243(7) -0.0042(6) 0.0023(7) -0.0020(7)
C5 0.0181(6) 0.0182(6) 0.0160(6) -0.0006(5) 0.0020(5) 0.0001(5)
C12 0.0164(6) 0.0190(6) 0.0168(6) 0.0004(5) -0.0008(5) 0.0001(5)
O8 0.0355(6) 0.0202(5) 0.0189(4) -0.0004(4) 0.0046(4) 0.0030(4)
N4 0.0237(6) 0.0169(5) 0.0165(5) 0.0000(4) 0.0012(4) 0.0006(4)
C13 0.0136(5) 0.0193(6) 0.0201(6) 0.0028(5) -0.0021(5) -0.0009(5)
C14 0.0169(6) 0.0213(6) 0.0212(6) -0.0005(5) -0.0011(5) 0.0017(5)
C15 0.0178(6) 0.0190(6) 0.0296(7) -0.0008(5) -0.0038(6) 0.0020(5)
C16 0.0187(6) 0.0216(6) 0.0304(7) 0.0073(6) -0.0054(6) -0.0014(5)
C17 0.0206(6) 0.0282(7) 0.0196(6) 0.0049(5) -0.0029(5) -0.0042(6)
C18 0.0205(6) 0.0218(6) 0.0193(6) -0.0011(5) -0.0013(5) -0.0020(5)

loop_
_geom_bond_atom_site_label_1
_geom_bond_atom_site_label_2
_geom_bond_distance
_geom_bond_site_symmetry_2
_geom_bond_publ_flag
O1 C1 1.4171(15) . ?
O1 C5 1.4244(15) . ?
C1 N1 1.4622(16) . ?
C1 C2 1.5274(18) . ?
C1 H1 0.986(15) . ?
N1 N2 1.2533(17) . ?
N2 N3 1.1230(17) . ?
C2 O2 1.4352(15) . ?
C2 C3 1.5253(17) . ?
C2 H2 0.954(16) . ?
O2 C6 1.3622(16) . ?
O3 C6 1.2039(17) . ?
C6 C7 1.4919(19) . ?
C7 H7A 0.93(2) . ?
C7 H7B 0.97(2) . ?
C7 H7C 0.99(2) . ?
C3 O4 1.4368(15) . ?
C3 C4 1.5297(17) . ?
C3 H3 0.971(16) . ?
O4 C8 1.3549(15) . ?
O5 C8 1.2009(17) . ?
C8 C9 1.4929(19) . ?
C9 H9A 0.86(2) . ?
C9 H9B 0.95(3) . ?
C9 H9C 0.83(3) . ?
C4 O6 1.4357(15) . ?
C4 C5 1.5410(17) . ?
C4 H4 0.939(16) . ?
O6 C10 1.3635(16) . ?
O7 C10 1.1984(18) . ?
C10 C11 1.498(2) . ?
C11 H11A 0.954(19) . ?
C11 H11B 0.94(2) . ?
C11 H11C 0.94(2) . ?
C5 C12 1.5335(17) . ?
C5 H5 0.965(17) . ?
C12 O8 1.2130(16) . ?
C12 N4 1.3615(16) . ?
N4 C13 1.4130(16) . ?
N4 H4N 0.869(17) . ?
C13 C14 1.3968(18) . ?
C13 C18 1.4007(18) . ?
C14 C15 1.3894(19) . ?
C14 H14 0.968(16) . ?
C15 C16 1.391(2) . ?
C15 H15 0.954(16) . ?
C16 C17 1.386(2) . ?
C16 H16 1.036(16) . ?
C17 C18 1.3861(19) . ?
C17 H17 0.95(2) . ?
C18 H18 0.929(15) . ?

loop_
_cod_related_entry_id
_cod_related_entry_database
_cod_related_entry_code
1 ChemSpider 21176510
